data_2108887
loop_
_publ_author_name
'Novelli, Giulia'
'McMonagle, Charles J.'
'Kleemiss, Florian'
'Probert, Michael'
'Puschmann, Horst'
'Grabowsky, Simon'
'Maynard-Casely, Helen E.'
'McIntyre, Garry J.'
'Parsons, Simon'

_publ_section_title
;
 Accurate H-atom parameters for the two polymorphs of
 <small>L</small>-histidine at 5, 105 and 295K
;
_journal_issue 5
_journal_name_full 'Acta Crystallographica Section B'
_journal_page_first
;
;
_journal_paper_doi 10.1107/S205252062100740X
_journal_volume 77
_journal_year 2021
_chemical_absolute_configuration syn
_chemical_formula_moiety 'C6 H9 N3 O2'
_chemical_formula_sum 'C6 H9 N3 O2'
_chemical_formula_weight 155.157
_space_group_crystal_system orthorhombic
_space_group_IT_number 19
_space_group_name_Hall 'P 2ac 2ab'
_space_group_name_H-M_alt 'P 21 21 21'
_symmetry_Int_Tables_number 19
_audit_creation_date 2021-01-19
_audit_creation_method
;
Olex2 1.3
(compiled 2020.11.12 svn.r5f609507 for OlexSys, GUI svn.r6226)
;
_cell_angle_alpha 90
_cell_angle_beta 90
_cell_angle_gamma 90
_cell_formula_units_Z 4
_cell_length_a 5.1690(3)
_cell_length_b 7.3430(5)
_cell_length_c 18.8317(13)
_cell_measurement_reflns_used 4787
_cell_measurement_temperature 295
_cell_measurement_theta_max 32.28
_cell_measurement_theta_min 2.98
_cell_volume 714.78(8)
_computing_cell_refinement 'SAINT V8.38A (?, 2016)'
_computing_data_reduction 'SAINT V8.38A (?, 2016)'
_computing_molecular_graphics 'Olex2 (Dolomanov et al., 2009)'
_computing_publication_material 'Olex2 (Dolomanov et al., 2009)'
_computing_structure_refinement 'ShelXL (Sheldrick, 2015)'
_computing_structure_solution 'ShelXT (Sheldrick, 2015)'
_diffrn_ambient_temperature 295
_diffrn_measured_fraction_theta_full 0.9610
_diffrn_measured_fraction_theta_max 0.8524
_diffrn_measurement_device 'XIPHOS four-circle diffractometer'
_diffrn_measurement_device_type 'Bruker APEX-II CCD'
_diffrn_measurement_method '\f scans'
_diffrn_radiation_collimation focused
_diffrn_radiation_monochromator 'multilayer optics'
_diffrn_radiation_probe x-ray
_diffrn_radiation_type 'Mo K\a'
_diffrn_radiation_wavelength 0.71073
_diffrn_reflns_av_R_equivalents 0.0327
_diffrn_reflns_av_unetI/netI 0.0289
_diffrn_reflns_Laue_measured_fraction_full 0.9610
_diffrn_reflns_Laue_measured_fraction_max 0.8524
_diffrn_reflns_limit_h_max 8
_diffrn_reflns_limit_h_min -8
_diffrn_reflns_limit_k_max 11
_diffrn_reflns_limit_k_min -11
_diffrn_reflns_limit_l_max 28
_diffrn_reflns_limit_l_min -28
_diffrn_reflns_number 14091
_diffrn_reflns_point_group_measured_fraction_full 0.9715
_diffrn_reflns_point_group_measured_fraction_max 0.8676
_diffrn_reflns_theta_full 25.2417
_diffrn_reflns_theta_max 36.28
_diffrn_reflns_theta_min 2.98
_diffrn_source 'rotating anode'
_diffrn_source_target Mo
_diffrn_source_type 'Bruker TXS with Helios Optics'
_exptl_absorpt_coefficient_mu 0.111
_exptl_absorpt_correction_T_max 0.7471
_exptl_absorpt_correction_T_min 0.6480
_exptl_absorpt_correction_type multi-scan
_exptl_absorpt_process_details
;
 SADABS 2016/2: Krause, L., Herbst-Irmer, R., Sheldrick G.M. & Stalke D.,
 J. Appl. Cryst. 48 (2015) 3-10
;
_exptl_crystal_colour colourless
_exptl_crystal_density_diffrn 1.442
_exptl_crystal_description needle
_exptl_crystal_F_000 328.073
_exptl_crystal_size_max 0.2
_exptl_crystal_size_mid 0.1
_exptl_crystal_size_min 0.1
_refine_diff_density_max 0.1637
_refine_diff_density_min -0.1697
_refine_diff_density_rms 0.0414
_refine_ls_abs_structure_details 'Flack, H. D. (1983). Acta Cryst. A39, 876-881.'
_refine_ls_abs_structure_Flack 0.1(11)
_refine_ls_d_res_high 0.6006
_refine_ls_d_res_low 6.8413
_refine_ls_goodness_of_fit_ref 1.1144
_refine_ls_hydrogen_treatment refall
_refine_ls_matrix_type full
_refine_ls_number_constraints 0
_refine_ls_number_parameters 181
_refine_ls_number_reflns 3008
_refine_ls_number_restraints 0
_refine_ls_restrained_S_all 1.1144
_refine_ls_R_factor_all 0.0388
_refine_ls_R_factor_gt 0.0287
_refine_ls_shift/su_max 0.0005
_refine_ls_shift/su_mean 0.0000
_refine_ls_structure_factor_coef Fsqd
_refine_ls_weighting_details 'w=1/[\s^2^(Fo^2^)+(0.0206P)^2^+0.0062P] where P=(Fo^2^+2Fc^2^)/3'
_refine_ls_weighting_scheme calc
_refine_ls_wR_factor_gt 0.0518
_refine_ls_wR_factor_ref 0.0539
_reflns_Friedel_coverage 0.889
_reflns_limit_h_max 8
_reflns_limit_h_min -8
_reflns_limit_k_max 11
_reflns_limit_k_min -11
_reflns_limit_l_max 28
_reflns_limit_l_min -28
_reflns_number_gt 2569
_reflns_number_total 3008
_reflns_threshold_expression I>=2u(I)
_cod_data_source_file um5050sup1.cif
_cod_data_source_block HOTX23
_cod_original_sg_symbol_Hall ' P 2ac 2ab'
_cod_database_code 2108887
_shelx_shelxl_version_number 2017/1
_olex2_refinement_description
;
1. Fixed Uiso
 At 1.2 times of:
  All C(H) groups, All C(H,H) groups, All N(H) groups, All N(H,H,H) groups
;
_olex2_submission_special_instructions 'No special instructions were received'

loop_
_space_group_symop_id
_space_group_symop_operation_xyz
1 x,y,z
2 x+1/2,-y+1/2,-z
3 -x,y+1/2,-z+1/2
4 -x+1/2,-y,z+1/2

loop_
_atom_site_label
_atom_site_type_symbol
_atom_site_fract_x
_atom_site_fract_y
_atom_site_fract_z
_atom_site_U_iso_or_equiv
_atom_site_adp_type
_atom_site_occupancy
_atom_site_refinement_flags_posn
O2 O 0.32399(8) 0.50882(8) 0.24194(3) 0.03363(13) Uani 1.000000 .
O1 O 0.72486(9) 0.50473(10) 0.19836(3) 0.03629(14) Uani 1.000000 .
N1 N 0.91181(11) 0.32105(9) 0.31064(3) 0.02296(11) Uani 1.000000 .
H1B H 1.031(2) 0.3861(17) 0.2767(6) 0.043(3) Uani 1.000000 .
H1C H 0.867(2) 0.1949(15) 0.2945(6) 0.037(3) Uani 1.000000 .
H1A H 1.0053(18) 0.3154(16) 0.3575(6) 0.032(2) Uani 1.000000 .
N3 N 0.87440(11) 0.49977(9) 0.55355(3) 0.02985(13) Uani 1.000000 .
H3 H 0.852(3) 0.5006(17) 0.6066(7) 0.049(3) Uani 1.000000 .
N2 N 1.03303(11) 0.43961(9) 0.44716(3) 0.02938(13) Uani 1.000000 .
C4 C 0.80827(12) 0.54010(9) 0.43947(3) 0.02360(12) Uani 1.000000 .
C1 C 0.56258(10) 0.48232(9) 0.24645(3) 0.02192(12) Uani 1.000000 .
C2 C 0.66536(10) 0.42348(9) 0.31972(3) 0.01979(11) Uani 1.000000 .
H2 H 0.5262(18) 0.3325(13) 0.3427(6) 0.036(2) Uani 1.000000 .
C6 C 0.70825(14) 0.57763(11) 0.50522(4) 0.02829(14) Uani 1.000000 .
H6 H 0.546(2) 0.6534(18) 0.5216(6) 0.061(4) Uani 1.000000 .
C5 C 1.06397(14) 0.41825(12) 0.51634(4) 0.03111(15) Uani 1.000000 .
H5 H 1.213(2) 0.3449(19) 0.5411(5) 0.062(4) Uani 1.000000 .
C3 C 0.70836(15) 0.59061(11) 0.36742(4) 0.02776(14) Uani 1.000000 .
H3A H 0.835(3) 0.6820(17) 0.3409(6) 0.052(3) Uani 1.000000 .
H3B H 0.526(2) 0.6577(17) 0.3719(6) 0.063(4) Uani 1.000000 .

loop_
_atom_site_aniso_label
_atom_site_aniso_U_11
_atom_site_aniso_U_22
_atom_site_aniso_U_33
_atom_site_aniso_U_12
_atom_site_aniso_U_13
_atom_site_aniso_U_23
O2 0.02204(18) 0.0425(3) 0.0363(3) 0.0018(2) -0.00462(18) 0.0138(2)
O1 0.02826(19) 0.0626(4) 0.0180(2) -0.0029(2) -0.00110(17) 0.0095(2)
N1 0.0238(2) 0.0253(3) 0.0198(3) 0.0040(2) -0.0001(2) -0.0005(2)
H1B 0.032(6) 0.053(9) 0.043(8) 0.008(6) 0.018(5) 0.025(6)
H1C 0.044(6) 0.014(6) 0.052(7) 0.003(5) 0.000(6) -0.016(6)
H1A 0.026(5) 0.048(7) 0.022(6) 0.010(5) -0.001(4) 0.003(5)
N3 0.0367(2) 0.0362(4) 0.0167(3) -0.0030(3) -0.0005(2) -0.0013(2)
H3 0.078(9) 0.042(9) 0.027(7) -0.008(9) -0.000(6) 0.003(6)
N2 0.0302(2) 0.0383(3) 0.0196(3) 0.0079(2) -0.0014(2) -0.0004(2)
C4 0.0286(2) 0.0247(3) 0.0174(3) 0.0025(2) -0.0027(2) -0.0020(2)
C1 0.0212(2) 0.0259(3) 0.0187(3) -0.0020(2) -0.0036(2) 0.0028(2)
C2 0.0206(2) 0.0226(3) 0.0162(3) 0.0004(2) -0.00109(19) 0.0021(2)
H2 0.032(5) 0.021(5) 0.054(7) -0.011(5) -0.002(5) 0.013(5)
C6 0.0306(3) 0.0329(4) 0.0214(3) 0.0028(3) 0.0008(2) -0.0057(3)
H6 0.055(7) 0.072(9) 0.057(8) 0.022(7) 0.010(6) -0.020(7)
C5 0.0324(3) 0.0401(4) 0.0208(3) 0.0042(3) -0.0057(3) 0.0021(3)
H5 0.056(6) 0.096(10) 0.035(7) 0.030(7) -0.001(6) 0.016(7)
C3 0.0385(3) 0.0239(4) 0.0209(3) 0.0073(3) -0.0050(3) -0.0014(3)
H3A 0.079(8) 0.041(7) 0.035(6) -0.018(8) -0.006(6) 0.007(6)
H3B 0.066(8) 0.072(9) 0.051(8) 0.049(7) -0.022(6) -0.016(7)

loop_
_atom_type_symbol
_atom_type_scat_dispersion_real
_atom_type_scat_dispersion_imag
_atom_type_scat_source
_atom_type_scat_dispersion_source
H 0.00000 0.00000 'NoSpherA2: Chem.Sci. 2021, DOI:10.1039/D0SC05526C' custom
C 0.00211 0.00161 'NoSpherA2: Chem.Sci. 2021, DOI:10.1039/D0SC05526C' custom
O 0.00792 0.00611 'NoSpherA2: Chem.Sci. 2021, DOI:10.1039/D0SC05526C' custom
N 0.00411 0.00331 'NoSpherA2: Chem.Sci. 2021, DOI:10.1039/D0SC05526C' custom

loop_
_geom_angle_atom_site_label_1
_geom_angle_atom_site_label_2
_geom_angle_atom_site_label_3
_geom_angle
_geom_angle_site_symmetry_1
_geom_angle_site_symmetry_3
_geom_angle_publ_flag
C4 N2 C5 105.54(6) . . ?
O1 C1 C2 117.14(5) . . ?
N1 C2 C3 110.28(5) . . ?
N2 C4 C3 121.07(6) . . ?
N2 C5 N3 111.87(7) . . ?
C2 N1 H1A 109.3(6) . . ?
H1A N1 H1B 106.4(9) . . ?
C5 N3 H3 127.2(8) . . ?
C1 C2 H2 107.7(6) . . ?
C2 C3 H3B 106.7(6) . . ?
H3A C3 H3B 106.9(10) . . ?
N3 C6 H6 121.5(6) . . ?
C5 N3 C6 107.16(6) . . ?
O2 C1 C2 116.38(5) . . ?
C1 C2 C3 110.45(5) . . ?
N2 C4 C6 109.24(6) . . ?
N3 C6 C4 106.19(6) . . ?
C2 N1 H1B 110.9(7) . . ?
H1A N1 H1C 109.8(9) . . ?
C6 N3 H3 125.6(8) . . ?
C3 C2 H2 111.0(6) . . ?
C4 C3 H3A 111.7(7) . . ?
N2 C5 H5 126.0(5) . . ?
C4 C6 H6 132.2(6) . . ?
O1 C1 O2 126.44(6) . . ?
N1 C2 C1 109.50(5) . . ?
C2 C3 C4 112.42(6) . . ?
C3 C4 C6 129.69(6) . . ?
C2 N1 H1C 107.7(6) . . ?
H1B N1 H1C 112.8(9) . . ?
N1 C2 H2 107.8(5) . . ?
C2 C3 H3A 108.6(6) . . ?
C4 C3 H3B 110.3(6) . . ?
N3 C5 H5 122.1(5) . . ?

loop_
_geom_bond_atom_site_label_1
_geom_bond_atom_site_label_2
_geom_bond_distance
_geom_bond_site_symmetry_2
_geom_bond_publ_flag
O1 C1 1.2453(8) . ?
N2 C5 1.3219(9) . ?
C2 C3 1.5370(10) . ?
N1 H1A 1.007(11) . ?
C2 H2 1.073(10) . ?
C6 H6 1.053(11) . ?
O2 C1 1.2514(7) . ?
N3 C5 1.3452(10) . ?
C3 C4 1.4984(10) . ?
N1 H1B 1.008(11) . ?
C3 H3A 1.062(14) . ?
N1 C2 1.4892(8) . ?
N3 C6 1.3758(10) . ?
C4 C6 1.3698(10) . ?
N1 H1C 1.002(11) . ?
C3 H3B 1.067(11) . ?
N2 C4 1.3839(9) . ?
C1 C2 1.5404(8) . ?
N3 H3 1.006(13) . ?
C5 H5 1.049(11) . ?

loop_
_geom_torsion_atom_site_label_1
_geom_torsion_atom_site_label_2
_geom_torsion_atom_site_label_3
_geom_torsion_atom_site_label_4
_geom_torsion
_geom_torsion_site_symmetry_1
_geom_torsion_site_symmetry_2
_geom_torsion_site_symmetry_3
_geom_torsion_site_symmetry_4
_geom_torsion_publ_flag
C5 N2 C4 C3 -179.52(7) . . . . ?
C6 N3 C5 N2 0.61(9) . . . . ?
O1 C1 C2 C3 94.31(7) . . . . ?
N1 C2 C3 C4 -58.88(7) . . . . ?
C2 C3 C4 C6 -123.32(8) . . . . ?
H1A N1 C2 C1 163.2(7) . . . . ?
H1B N1 C2 C1 46.3(7) . . . . ?
H1C N1 C2 C1 -77.6(7) . . . . ?
C4 N2 C5 H5 178.1(9) . . . . ?
H3 N3 C5 H5 -0.2(13) . . . . ?
H3 N3 C6 H6 4.0(12) . . . . ?
C5 N2 C4 C6 0.12(8) . . . . ?
C5 N3 C6 C4 -0.49(8) . . . . ?
O2 C1 C2 N1 155.01(6) . . . . ?
C1 C2 C3 C4 179.94(5) . . . . ?
N2 C4 C6 N3 0.23(8) . . . . ?
H1A N1 C2 C3 41.5(7) . . . . ?
H1B N1 C2 C3 -75.5(7) . . . . ?
H1C N1 C2 C3 160.7(7) . . . . ?
C6 N3 C5 H5 -178.0(8) . . . . ?
C5 N3 C6 H6 -178.1(8) . . . . ?
O1 C1 C2 H2 -144.3(6) . . . . ?
C4 N2 C5 N3 -0.45(9) . . . . ?
O1 C1 C2 N1 -27.33(8) . . . . ?
O2 C1 C2 C3 -83.35(7) . . . . ?
C2 C3 C4 N2 56.24(8) . . . . ?
C3 C4 C6 N3 179.83(7) . . . . ?
H1A N1 C2 H2 -79.9(9) . . . . ?
H1B N1 C2 H2 163.2(9) . . . . ?
H1C N1 C2 H2 39.4(9) . . . . ?
H3 N3 C5 N2 178.4(10) . . . . ?
H3 N3 C6 C4 -178.3(9) . . . . ?
O2 C1 C2 H2 38.1(6) . . . . ?
N1 C2 C3 H3A 65.2(8) . . . . ?
C1 C2 C3 H3B 58.9(7) . . . . ?
H2 C2 C3 H3B -60.6(9) . . . . ?
H3B C3 C4 N2 175.2(7) . . . . ?
C3 C4 C6 H6 -2.9(9) . . . . ?
N1 C2 C3 H3B -179.9(7) . . . . ?
H2 C2 C3 C4 60.5(6) . . . . ?
H3A C3 C4 N2 -66.1(8) . . . . ?
H3B C3 C4 C6 -4.4(7) . . . . ?
C1 C2 C3 H3A -56.0(8) . . . . ?
H2 C2 C3 H3A -175.4(10) . . . . ?
H3A C3 C4 C6 114.3(8) . . . . ?
N2 C4 C6 H6 177.5(9) . . . . ?

_cod_database_fobs_code 2108887
